data_2234717
loop_
_publ_author_name
'Wang, Haixia'
'Wang, Shaohong'
'Lang, Yuehe'

_publ_section_title
;
 Bis(2,2'-bipyridyl-\k^2^<i>N</i>,<i>N</i>')bis(dicyanamido-\k<i>N</i>)manganese(II)
;
_journal_coeditor_code LH5441
_journal_issue 5
_journal_name_full 'Acta Crystallographica Section E'
_journal_page_first m569
_journal_paper_doi 10.1107/S1600536812014183
_journal_volume 68
_journal_year 2012
_chemical_formula_iupac '[Mn (C2 N3)2 (C10 H8 N2)2]'
_chemical_formula_moiety 'C24 H16 Mn N10'
_chemical_formula_sum 'C24 H16 Mn N10'
_chemical_formula_weight 499.41
_chemical_name_systematic
;
Bis(2,2'-bipyridyl-\k^2^<i>N</i>,<i>N</i>')bis(dicyanamido-
\k<i>N</i>)manganese(II)
;
_space_group_IT_number 14
_symmetry_cell_setting monoclinic
_symmetry_space_group_name_Hall '-P 2ybc'
_symmetry_space_group_name_H-M 'P 1 21/c 1'
_atom_sites_solution_hydrogens geom
_atom_sites_solution_primary direct
_atom_sites_solution_secondary difmap
_audit_creation_method SHELXL-97
_cell_angle_alpha 90.00
_cell_angle_beta 104.439(6)
_cell_angle_gamma 90.00
_cell_formula_units_Z 4
_cell_length_a 9.232(3)
_cell_length_b 16.144(6)
_cell_length_c 16.670(6)
_cell_measurement_reflns_used 2314
_cell_measurement_temperature 293(2)
_cell_measurement_theta_max 26.921
_cell_measurement_theta_min 2.674
_cell_volume 2406.0(15)
_computing_cell_refinement 'SAINT (Bruker, 2001)'
_computing_data_collection 'APEX2 (Bruker, 2004)'
_computing_data_reduction 'SAINT (Bruker, 2001)'
_computing_molecular_graphics 'PLATON (Spek, 2009)'
_computing_publication_material 'SHELXTL (Sheldrick, 2008)'
_computing_structure_refinement 'SHELXL97 (Sheldrick, 2008)'
_computing_structure_solution 'SHELXS97 (Sheldrick, 2008)'
_diffrn_ambient_temperature 293(2)
_diffrn_measured_fraction_theta_full 0.999
_diffrn_measured_fraction_theta_max 0.999
_diffrn_measurement_device_type 'Bruker APEXII'
_diffrn_measurement_method '\f and \w scans'
_diffrn_radiation_monochromator graphite
_diffrn_radiation_source 'fine-focus sealed tube'
_diffrn_radiation_type MoK\a
_diffrn_radiation_wavelength 0.71073
_diffrn_reflns_av_R_equivalents 0.0395
_diffrn_reflns_av_sigmaI/netI 0.0449
_diffrn_reflns_limit_h_max 10
_diffrn_reflns_limit_h_min -10
_diffrn_reflns_limit_k_max 17
_diffrn_reflns_limit_k_min -19
_diffrn_reflns_limit_l_max 19
_diffrn_reflns_limit_l_min -9
_diffrn_reflns_number 11521
_diffrn_reflns_theta_full 25.01
_diffrn_reflns_theta_max 25.01
_diffrn_reflns_theta_min 1.78
_diffrn_standards_decay_% 0
_diffrn_standards_interval_count 0
_diffrn_standards_interval_time 0
_diffrn_standards_number 0
_exptl_absorpt_coefficient_mu 0.582
_exptl_absorpt_correction_T_max 0.8729
_exptl_absorpt_correction_T_min 0.8401
_exptl_absorpt_correction_type multi-scan
_exptl_absorpt_process_details '(SADABS; Sheldrick, 1996)'
_exptl_crystal_colour yellow
_exptl_crystal_density_diffrn 1.379
_exptl_crystal_density_method 'not measured'
_exptl_crystal_description block
_exptl_crystal_F_000 1020
_exptl_crystal_size_max 0.31
_exptl_crystal_size_mid 0.29
_exptl_crystal_size_min 0.24
_refine_diff_density_max 0.913
_refine_diff_density_min -0.792
_refine_ls_extinction_method none
_refine_ls_goodness_of_fit_ref 1.032
_refine_ls_hydrogen_treatment constr
_refine_ls_matrix_type full
_refine_ls_number_parameters 325
_refine_ls_number_reflns 4220
_refine_ls_number_restraints 0
_refine_ls_restrained_S_all 1.032
_refine_ls_R_factor_all 0.0963
_refine_ls_R_factor_gt 0.0558
_refine_ls_shift/su_max 0.001
_refine_ls_shift/su_mean 0.000
_refine_ls_structure_factor_coef Fsqd
_refine_ls_weighting_details 'calc w=1/[\s^2^(Fo^2^)+(0.0716P)^2^+2.6518P] where P=(Fo^2^+2Fc^2^)/3'
_refine_ls_weighting_scheme calc
_refine_ls_wR_factor_gt 0.1431
_refine_ls_wR_factor_ref 0.1776
_reflns_number_gt 2653
_reflns_number_total 4220
_reflns_threshold_expression I>2\s(I)
_cod_data_source_file lh5441.cif
_cod_data_source_block I
_cod_original_sg_symbol_H-M 'P 21/c'
_cod_database_code 2234717
_cod_database_fobs_code 2234717

loop_
_symmetry_equiv_pos_as_xyz
'x, y, z'
'-x, y+1/2, -z+1/2'
'-x, -y, -z'
'x, -y-1/2, z-1/2'

loop_
_atom_site_type_symbol
_atom_site_label
_atom_site_fract_x
_atom_site_fract_y
_atom_site_fract_z
_atom_site_U_iso_or_equiv
_atom_site_adp_type
_atom_site_calc_flag
_atom_site_refinement_flags
_atom_site_occupancy
_atom_site_symmetry_multiplicity
Mn Mn1 0.49855(7) 0.78202(4) 0.88004(4) 0.0570(3) Uani d . 1 1
N N1 0.3997(4) 0.6864(2) 0.7812(2) 0.0592(9) Uani d . 1 1
N N2 0.6547(4) 0.7703(2) 0.7951(2) 0.0583(9) Uani d . 1 1
N N3 0.6062(4) 0.6721(2) 0.9643(2) 0.0601(9) Uani d . 1 1
N N4 0.3479(4) 0.7467(2) 0.9633(2) 0.0590(9) Uani d . 1 1
N N5 0.6450(5) 0.8677(3) 0.9614(3) 0.0847(13) Uani d . 1 1
N N6 0.7237(11) 0.9877(6) 1.0436(6) 0.092(3) Uani d P 0.50 1
N N6A 0.8534(16) 0.9247(8) 1.0702(7) 0.141(5) Uani d P 0.50 1
N N7 0.9807(6) 1.0470(3) 1.0971(4) 0.121(2) Uani d . 1 1
N N8 0.3514(5) 0.8769(3) 0.8116(3) 0.0906(13) Uani d . 1 1
N N9 0.2729(7) 0.9927(3) 0.7186(4) 0.1155(17) Uani d . 1 1
N N10 0.0440(6) 1.0630(4) 0.6652(4) 0.1195(19) Uani d . 1 1
C C1 0.2698(5) 0.6462(3) 0.7764(3) 0.0737(13) Uani d . 1 1
H H1 0.2145 0.6602 0.8141 0.088 Uiso calc R 1 1
C C2 0.2151(7) 0.5859(4) 0.7192(3) 0.0963(18) Uani d . 1 1
H H2 0.1260 0.5586 0.7187 0.116 Uiso calc R 1 1
C C3 0.2946(7) 0.5671(4) 0.6633(4) 0.111(2) Uani d . 1 1
H H3 0.2586 0.5275 0.6227 0.134 Uiso calc R 1 1
C C4 0.4294(6) 0.6066(3) 0.6663(3) 0.0905(17) Uani d . 1 1
H H4 0.4857 0.5926 0.6292 0.109 Uiso calc R 1 1
C C5 0.4786(5) 0.6672(3) 0.7258(2) 0.0587(11) Uani d . 1 1
C C6 0.6193(5) 0.7143(3) 0.7328(2) 0.0554(10) Uani d . 1 1
C C7 0.7090(6) 0.7030(3) 0.6796(3) 0.0839(15) Uani d . 1 1
H H7 0.6829 0.6646 0.6368 0.101 Uiso calc R 1 1
C C8 0.8388(7) 0.7491(4) 0.6898(4) 0.1022(19) Uani d . 1 1
H H8 0.9012 0.7414 0.6544 0.123 Uiso calc R 1 1
C C9 0.8740(6) 0.8057(4) 0.7518(3) 0.0873(16) Uani d . 1 1
H H9 0.9601 0.8376 0.7591 0.105 Uiso calc R 1 1
C C10 0.7813(5) 0.8149(3) 0.8032(3) 0.0735(13) Uani d . 1 1
H H10 0.8064 0.8535 0.8458 0.088 Uiso calc R 1 1
C C11 0.7362(5) 0.6361(3) 0.9617(3) 0.0779(14) Uani d . 1 1
H H11 0.7867 0.6552 0.9236 0.094 Uiso calc R 1 1
C C12 0.7970(6) 0.5724(4) 1.0131(4) 0.0931(17) Uani d . 1 1
H H12 0.8868 0.5486 1.0092 0.112 Uiso calc R 1 1
C C13 0.7265(7) 0.5440(4) 1.0694(4) 0.0966(18) Uani d . 1 1
H H13 0.7674 0.5010 1.1049 0.116 Uiso calc R 1 1
C C14 0.5926(6) 0.5798(3) 1.0735(3) 0.0856(15) Uani d . 1 1
H H14 0.5419 0.5612 1.1118 0.103 Uiso calc R 1 1
C C15 0.5350(5) 0.6441(3) 1.0195(3) 0.0579(10) Uani d . 1 1
C C16 0.3902(5) 0.6855(3) 1.0189(3) 0.0592(11) Uani d . 1 1
C C17 0.3024(6) 0.6625(4) 1.0715(3) 0.0934(17) Uani d . 1 1
H H17 0.3327 0.6197 1.1093 0.112 Uiso calc R 1 1
C C18 0.1697(7) 0.7035(4) 1.0674(4) 0.117(2) Uani d . 1 1
H H18 0.1096 0.6886 1.1023 0.141 Uiso calc R 1 1
C C19 0.1276(6) 0.7660(4) 1.0117(4) 0.0999(19) Uani d . 1 1
H H19 0.0392 0.7949 1.0086 0.120 Uiso calc R 1 1
C C20 0.2176(5) 0.7856(3) 0.9603(3) 0.0763(14) Uani d . 1 1
H H20 0.1874 0.8276 0.9217 0.092 Uiso calc R 1 1
C C21 0.7146(8) 0.9118(4) 1.0047(3) 0.111(2) Uani d . 1 1
C C22 0.8884(9) 1.0045(4) 1.0761(4) 0.110(2) Uani d . 1 1
C C23 0.3004(7) 0.9280(4) 0.7692(4) 0.0995(19) Uani d . 1 1
C C24 0.1368(8) 1.0230(4) 0.6921(4) 0.0939(18) Uani d . 1 1

loop_
_atom_site_aniso_label
_atom_site_aniso_U_11
_atom_site_aniso_U_22
_atom_site_aniso_U_33
_atom_site_aniso_U_12
_atom_site_aniso_U_13
_atom_site_aniso_U_23
Mn1 0.0651(4) 0.0580(4) 0.0505(4) -0.0031(3) 0.0195(3) -0.0076(3)
N1 0.061(2) 0.064(2) 0.0530(19) -0.0087(18) 0.0151(17) -0.0104(17)
N2 0.057(2) 0.068(2) 0.0509(19) -0.0071(17) 0.0158(16) -0.0019(17)
N3 0.061(2) 0.064(2) 0.057(2) 0.0070(18) 0.0188(18) -0.0044(18)
N4 0.063(2) 0.061(2) 0.057(2) 0.0064(18) 0.0209(18) -0.0025(18)
N5 0.116(4) 0.076(3) 0.063(2) -0.029(3) 0.025(2) -0.012(2)
N6 0.095(7) 0.090(6) 0.102(7) -0.020(6) 0.043(6) -0.047(6)
N6A 0.189(13) 0.124(10) 0.090(7) -0.084(10) -0.006(8) 0.027(7)
N7 0.090(4) 0.086(4) 0.154(5) 0.011(3) -0.029(4) -0.035(3)
N8 0.108(4) 0.084(3) 0.081(3) 0.023(3) 0.026(3) 0.011(3)
N9 0.123(4) 0.112(4) 0.115(4) 0.027(4) 0.036(4) 0.029(4)
N10 0.102(4) 0.140(5) 0.118(4) 0.010(4) 0.030(4) 0.028(4)
C1 0.070(3) 0.094(3) 0.060(3) -0.023(3) 0.022(2) -0.018(3)
C2 0.098(4) 0.112(4) 0.084(4) -0.050(4) 0.032(3) -0.035(3)
C3 0.129(5) 0.116(5) 0.093(4) -0.058(4) 0.036(4) -0.054(4)
C4 0.104(4) 0.101(4) 0.076(3) -0.030(3) 0.040(3) -0.040(3)
C5 0.065(3) 0.063(3) 0.048(2) -0.005(2) 0.015(2) -0.007(2)
C6 0.060(3) 0.060(2) 0.046(2) 0.000(2) 0.0113(19) -0.003(2)
C7 0.089(4) 0.099(4) 0.074(3) -0.016(3) 0.039(3) -0.022(3)
C8 0.098(4) 0.132(5) 0.096(4) -0.023(4) 0.061(4) -0.024(4)
C9 0.068(3) 0.115(4) 0.084(4) -0.025(3) 0.029(3) -0.005(3)
C10 0.070(3) 0.089(3) 0.062(3) -0.019(3) 0.017(2) -0.008(3)
C11 0.071(3) 0.085(3) 0.082(3) 0.020(3) 0.028(3) 0.003(3)
C12 0.075(4) 0.096(4) 0.103(4) 0.033(3) 0.012(3) 0.002(4)
C13 0.086(4) 0.090(4) 0.110(5) 0.025(3) 0.019(4) 0.032(4)
C14 0.089(4) 0.081(3) 0.085(3) 0.007(3) 0.020(3) 0.020(3)
C15 0.061(3) 0.054(2) 0.057(2) 0.000(2) 0.012(2) -0.004(2)
C16 0.063(3) 0.063(3) 0.054(2) -0.003(2) 0.017(2) -0.006(2)
C17 0.089(4) 0.107(4) 0.097(4) 0.013(3) 0.046(3) 0.031(3)
C18 0.102(5) 0.144(6) 0.132(5) 0.027(4) 0.078(4) 0.039(5)
C19 0.083(4) 0.115(5) 0.116(5) 0.025(3) 0.052(4) 0.005(4)
C20 0.074(3) 0.081(3) 0.080(3) 0.020(3) 0.031(3) 0.001(3)
C21 0.178(7) 0.111(5) 0.053(3) -0.087(5) 0.044(4) -0.023(3)
C22 0.162(7) 0.082(4) 0.073(4) -0.045(4) 0.004(4) -0.008(3)
C23 0.114(5) 0.096(4) 0.096(4) 0.032(4) 0.040(4) 0.024(4)
C24 0.104(5) 0.092(4) 0.093(4) 0.027(4) 0.038(4) 0.025(3)

loop_
_atom_type_symbol
_atom_type_description
_atom_type_scat_dispersion_real
_atom_type_scat_dispersion_imag
_atom_type_scat_source
C C 0.0033 0.0016 'International Tables Vol C Tables 4.2.6.8 and 6.1.1.4'
H H 0.0000 0.0000 'International Tables Vol C Tables 4.2.6.8 and 6.1.1.4'
N N 0.0061 0.0033 'International Tables Vol C Tables 4.2.6.8 and 6.1.1.4'
Mn Mn 0.3368 0.7283 'International Tables Vol C Tables 4.2.6.8 and 6.1.1.4'

loop_
_geom_angle_atom_site_label_1
_geom_angle_atom_site_label_2
_geom_angle_atom_site_label_3
_geom_angle
N5 Mn1 N8 95.14(19)
N5 Mn1 N2 92.87(15)
N8 Mn1 N2 98.21(15)
N5 Mn1 N4 99.18(14)
N8 Mn1 N4 95.75(16)
N2 Mn1 N4 160.64(13)
N5 Mn1 N1 164.60(14)
N8 Mn1 N1 90.74(16)
N2 Mn1 N1 72.18(12)
N4 Mn1 N1 94.36(13)
N5 Mn1 N3 90.18(15)
N8 Mn1 N3 166.36(15)
N2 Mn1 N3 94.05(12)
N4 Mn1 N3 70.96(12)
N1 Mn1 N3 87.33(13)
C5 N1 C1 118.3(4)
C5 N1 Mn1 117.7(3)
C1 N1 Mn1 124.0(3)
C10 N2 C6 118.0(4)
C10 N2 Mn1 124.2(3)
C6 N2 Mn1 117.7(3)
C15 N3 C11 118.2(4)
C15 N3 Mn1 117.6(3)
C11 N3 Mn1 124.2(3)
C16 N4 C20 118.2(4)
C16 N4 Mn1 119.3(3)
C20 N4 Mn1 122.5(3)
C21 N5 Mn1 176.8(5)
C21 N6 C22 105.5(8)
C22 N6A C21 110.0(10)
C23 N8 Mn1 165.3(5)
C24 N9 C23 121.4(6)
N1 C1 C2 123.5(4)
N1 C1 H1 118.2
C2 C1 H1 118.2
C3 C2 C1 117.9(5)
C3 C2 H2 121.0
C1 C2 H2 121.0
C2 C3 C4 120.4(5)
C2 C3 H3 119.8
C4 C3 H3 119.8
C5 C4 C3 118.7(5)
C5 C4 H4 120.6
C3 C4 H4 120.6
N1 C5 C4 121.1(4)
N1 C5 C6 116.2(3)
C4 C5 C6 122.8(4)
N2 C6 C7 121.1(4)
N2 C6 C5 116.2(3)
C7 C6 C5 122.7(4)
C6 C7 C8 119.6(5)
C6 C7 H7 120.2
C8 C7 H7 120.2
C9 C8 C7 119.4(5)
C9 C8 H8 120.3
C7 C8 H8 120.3
C8 C9 C10 118.9(5)
C8 C9 H9 120.5
C10 C9 H9 120.5
N2 C10 C9 122.9(5)
N2 C10 H10 118.6
C9 C10 H10 118.6
N3 C11 C12 122.5(5)
N3 C11 H11 118.8
C12 C11 H11 118.8
C13 C12 C11 119.8(5)
C13 C12 H12 120.1
C11 C12 H12 120.1
C12 C13 C14 119.1(5)
C12 C13 H13 120.5
C14 C13 H13 120.5
C13 C14 C15 118.9(5)
C13 C14 H14 120.6
C15 C14 H14 120.6
N3 C15 C14 121.6(4)
N3 C15 C16 116.0(4)
C14 C15 C16 122.5(4)
N4 C16 C17 121.2(4)
N4 C16 C15 116.1(4)
C17 C16 C15 122.7(4)
C18 C17 C16 119.5(5)
C18 C17 H17 120.3
C16 C17 H17 120.3
C19 C18 C17 119.3(5)
C19 C18 H18 120.3
C17 C18 H18 120.3
C18 C19 C20 118.9(5)
C18 C19 H19 120.6
C20 C19 H19 120.6
N4 C20 C19 123.0(5)
N4 C20 H20 118.5
C19 C20 H20 118.5
N5 C21 N6 147.3(9)
N5 C21 N6A 146.5(10)
N6 C21 N6A 65.6(7)
N7 C22 N6A 143.0(11)
N7 C22 N6 150.9(8)
N6A C22 N6 65.9(7)
N8 C23 N9 166.4(7)
N10 C24 N9 162.7(8)

loop_
_geom_bond_atom_site_label_1
_geom_bond_atom_site_label_2
_geom_bond_distance
Mn1 N5 2.161(5)
Mn1 N8 2.172(5)
Mn1 N2 2.267(3)
Mn1 N4 2.270(3)
Mn1 N1 2.277(3)
Mn1 N3 2.326(4)
N1 C5 1.346(5)
N1 C1 1.348(5)
N2 C10 1.350(5)
N2 C6 1.354(5)
N3 C15 1.337(5)
N3 C11 1.344(5)
N4 C16 1.343(5)
N4 C20 1.347(5)
N5 C21 1.099(6)
N6 C21 1.379(10)
N6 C22 1.506(12)
N6A C22 1.326(12)
N6A C21 1.476(13)
N7 C22 1.082(7)
N8 C23 1.112(7)
N9 C24 1.317(8)
N9 C23 1.328(8)
N10 C24 1.077(7)
C1 C2 1.368(7)
C1 H1 0.9300
C2 C3 1.357(7)
C2 H2 0.9300
C3 C4 1.387(7)
C3 H3 0.9300
C4 C5 1.387(6)
C4 H4 0.9300
C5 C6 1.485(6)
C6 C7 1.369(6)
C7 C8 1.384(7)
C7 H7 0.9300
C8 C9 1.357(8)
C8 H8 0.9300
C9 C10 1.362(6)
C9 H9 0.9300
C10 H10 0.9300
C11 C12 1.366(7)
C11 H11 0.9300
C12 C13 1.349(8)
C12 H12 0.9300
C13 C14 1.381(7)
C13 H13 0.9300
C14 C15 1.391(6)
C14 H14 0.9300
C15 C16 1.492(6)
C16 C17 1.386(6)
C17 C18 1.379(7)
C17 H17 0.9300
C18 C19 1.359(8)
C18 H18 0.9300
C19 C20 1.371(7)
C19 H19 0.9300
C20 H20 0.9300
